data_2020119
loop_
_publ_author_name
'Tillmann, Jan'
'Lerner, Hans-Wolfram'
'Bolte, Michael'

_publ_section_title
;
 A structural study of Si~6~-ring-containing [Si~6~Cl~14~]^2{-^}
 chlorosilicates
;
_journal_coeditor_code SK3599
_journal_issue 10
_journal_name_full 'Acta Crystallographica Section C'
_journal_page_first
;
;
_journal_paper_doi 10.1107/S2053229615016484
_journal_volume 71
_journal_year 2015
_chemical_formula_iupac '2C25 H22 P +, 2Cl -, Cl12 Si6'
_chemical_formula_moiety '2(C25 H22 P +), 2(Cl -), Cl12 Si6'
_chemical_formula_sum 'C50 H44 Cl14 P2 Si6'
_chemical_formula_weight 1371.64
_chemical_name_systematic
;
Bis(benzyltriphenylphosphonium) dichloride dodecachlorohexasilane
;
_space_group_crystal_system triclinic
_space_group_IT_number 2
_space_group_name_Hall '-P 1'
_space_group_name_H-M_alt 'P -1'
_symmetry_space_group_name_Hall '-P 1'
_symmetry_space_group_name_H-M 'P -1'
_atom_sites_solution_hydrogens geom
_audit_creation_method SHELXL-2014/6
_cell_angle_alpha 61.618(10)
_cell_angle_beta 72.804(11)
_cell_angle_gamma 71.605(11)
_cell_formula_units_Z 1
_cell_length_a 11.0097(17)
_cell_length_b 12.7082(18)
_cell_length_c 13.0269(18)
_cell_measurement_reflns_used 10444
_cell_measurement_temperature 173(2)
_cell_measurement_theta_max 26.03
_cell_measurement_theta_min 3.25
_cell_volume 1498.3(4)
_computing_cell_refinement
;
X-AREA (Stoe & Cie, 2001)
;
_computing_data_collection
;
X-AREA (Stoe & Cie, 2001)
;
_computing_data_reduction
;
X-AREA (Stoe & Cie, 2001)
;
_computing_molecular_graphics
;
XP in SHELXTL-Plus (Sheldrick, 2008)
;
_computing_publication_material
;
SHELXL2014 (Sheldrick, 2015), PLATON (Spek, 2009)
and publCIF (Westrip, 2010)
;
_computing_structure_refinement
;
SHELXL2014 (Sheldrick, 2015)
;
_computing_structure_solution
;
SHELXS97 (Sheldrick, 2008)
;
_diffrn_ambient_temperature 173(2)
_diffrn_measured_fraction_theta_full 0.993
_diffrn_measured_fraction_theta_max 0.982
_diffrn_measurement_device_type 'Stoe IPDS II two-circle'
_diffrn_measurement_method \w
_diffrn_radiation_type MoK\a
_diffrn_radiation_wavelength 0.71073
_diffrn_reflns_av_R_equivalents 0.0708
_diffrn_reflns_limit_h_max 13
_diffrn_reflns_limit_h_min -13
_diffrn_reflns_limit_k_max 12
_diffrn_reflns_limit_k_min -15
_diffrn_reflns_limit_l_max 16
_diffrn_reflns_limit_l_min -16
_diffrn_reflns_number 12339
_diffrn_reflns_theta_full 25.000
_diffrn_reflns_theta_max 26.180
_diffrn_reflns_theta_min 3.292
_exptl_absorpt_coefficient_mu 0.853
_exptl_absorpt_correction_type multi-scan
_exptl_absorpt_process_details
;
(X-AREA; Stoe & Cie, 2001)
;
_exptl_crystal_colour colourless
_exptl_crystal_density_diffrn 1.520
_exptl_crystal_description block
_exptl_crystal_F_000 696
_exptl_crystal_size_max 0.200
_exptl_crystal_size_mid 0.100
_exptl_crystal_size_min 0.100
_refine_diff_density_max 0.642
_refine_diff_density_min -0.351
_refine_ls_extinction_method none
_refine_ls_goodness_of_fit_ref 0.996
_refine_ls_hydrogen_treatment constr
_refine_ls_matrix_type full
_refine_ls_number_parameters 328
_refine_ls_number_reflns 5906
_refine_ls_number_restraints 1
_refine_ls_restrained_S_all 0.997
_refine_ls_R_factor_all 0.1360
_refine_ls_R_factor_gt 0.0711
_refine_ls_shift/su_max 0.000
_refine_ls_shift/su_mean 0.000
_refine_ls_structure_factor_coef Fsqd
_refine_ls_weighting_details 'w=1/[\s^2^(Fo^2^)+(0.0697P)^2^] where P=(Fo^2^+2Fc^2^)/3'
_refine_ls_weighting_scheme calc
_refine_ls_wR_factor_gt 0.1426
_refine_ls_wR_factor_ref 0.1650
_reflns_number_gt 3338
_reflns_number_total 5906
_reflns_threshold_expression 'I > 2\s(I)'
_cod_data_source_file sk3599sup1.cif
_cod_data_source_block IV
_cod_database_code 2020119
_shelx_space_group_comment
;
The symmetry employed for this shelxl refinement is uniquely defined
by the following loop, which should always be used as a source of
symmetry information in preference to the above space-group names.
They are only intended as comments.
;
_shelx_estimated_absorpt_t_min 0.848
_shelx_estimated_absorpt_t_max 0.920
_shelxl_version_number 2014/6

loop_
_space_group_symop_operation_xyz
'x, y, z'
'-x, -y, -z'

loop_
_atom_site_type_symbol
_atom_site_label
_atom_site_fract_x
_atom_site_fract_y
_atom_site_fract_z
_atom_site_U_iso_or_equiv
_atom_site_adp_type
_atom_site_calc_flag
_atom_site_occupancy
_atom_site_disorder_assembly
_atom_site_disorder_group
Cl Cl1 0.64801(14) 0.89235(12) -0.04341(12) 0.0493(4) Uani d 1 . .
Si Si1 0.59281(16) 0.96447(14) 0.15446(14) 0.0443(4) Uani d 1 . .
Si Si2 0.45368(17) 0.84461(14) 0.18314(14) 0.0465(4) Uani d 1 . .
Si Si3 0.36905(17) 0.87192(15) 0.02644(14) 0.0484(4) Uani d 1 . .
Cl Cl11 0.76863(17) 0.85127(15) 0.20446(16) 0.0662(5) Uani d 1 . .
Cl Cl12 0.52054(15) 1.03489(13) 0.28126(12) 0.0511(4) Uani d 1 . .
Cl Cl21 0.5505(2) 0.66318(13) 0.25723(15) 0.0676(5) Uani d 1 . .
Cl Cl22 0.30171(17) 0.85440(14) 0.31973(13) 0.0598(4) Uani d 1 . .
Cl Cl31 0.16870(18) 0.88910(18) 0.07583(15) 0.0731(5) Uani d 1 . .
Cl Cl32 0.42928(19) 0.71247(13) 0.00173(14) 0.0634(5) Uani d 1 . .
P P1 0.8445(3) 0.6830(2) 0.6904(2) 0.0394(10) Uani d 0.567(5) A 1
C C1 0.8358(10) 0.8364(8) 0.6619(9) 0.043(2) Uiso d 0.567(5) A 1
H H1A 0.8125 0.8906 0.5824 0.052 Uiso calc 0.567(5) A 1
H H1B 0.7641 0.8577 0.7202 0.052 Uiso calc 0.567(5) A 1
C C11 0.9593(10) 0.8645(9) 0.6666(8) 0.036(2) Uiso d 0.567(5) A 1
C C12 0.9716(13) 0.8778(11) 0.7657(12) 0.037(3) Uiso d 0.567(5) A 1
H H12 0.9057 0.8586 0.8341 0.045 Uiso calc 0.567(5) A 1
C C13 1.0735(12) 0.9168(11) 0.7670(11) 0.045(3) Uiso d 0.567(5) A 1
H H13 1.0722 0.9404 0.8265 0.054 Uiso calc 0.567(5) A 1
C C14 1.1842(15) 0.9198(14) 0.6712(13) 0.060(4) Uiso d 0.567(5) A 1
H H14 1.2619 0.9372 0.6715 0.072 Uiso calc 0.567(5) A 1
C C15 1.1757(11) 0.8981(9) 0.5829(10) 0.045(2) Uiso d 0.567(5) A 1
H H15 1.2480 0.9028 0.5203 0.054 Uiso calc 0.567(5) A 1
C C16 1.0684(10) 0.8694(9) 0.5778(9) 0.045(2) Uiso d 0.567(5) A 1
H H16 1.0683 0.8528 0.5140 0.054 Uiso calc 0.567(5) A 1
P P1' 0.9289(4) 0.7062(3) 0.6925(3) 0.0409(13) Uani d 0.433(5) A 2
C C1' 0.7663(12) 0.7911(10) 0.6601(12) 0.046(3) Uiso d 0.433(5) A 2
H H1'1 0.7197 0.8240 0.7198 0.055 Uiso calc 0.433(5) A 2
H H1'2 0.7738 0.8611 0.5814 0.055 Uiso calc 0.433(5) A 2
C C11' 1.0185(13) 0.8020(11) 0.6923(10) 0.036(3) Uiso d 0.433(5) A 2
C C12' 1.1420(12) 0.8082(11) 0.6295(11) 0.041(3) Uiso d 0.433(5) A 2
H H12' 1.1797 0.7629 0.5831 0.049 Uiso calc 0.433(5) A 2
C C13' 1.2124(14) 0.8783(12) 0.6320(13) 0.040(3) Uiso d 0.433(5) A 2
H H13' 1.2993 0.8791 0.5906 0.048 Uiso calc 0.433(5) A 2
C C14' 1.1560(17) 0.9461(14) 0.6943(14) 0.045(4) Uiso d 0.433(5) A 2
H H14' 1.2055 0.9910 0.7010 0.055 Uiso calc 0.433(5) A 2
C C15' 1.0292(17) 0.9511(15) 0.7475(14) 0.053(4) Uiso d 0.433(5) A 2
H H15' 0.9947 0.9987 0.7920 0.063 Uiso calc 0.433(5) A 2
C C16' 0.949(2) 0.8940(16) 0.7422(16) 0.049(6) Uiso d 0.433(5) A 2
H H16' 0.8576 0.9102 0.7674 0.059 Uiso calc 0.433(5) A 2
C C21 0.8779(7) 0.5787(5) 0.8374(5) 0.0590(17) Uani d 1 . .
C C22 0.9073(7) 0.4586(6) 0.8580(6) 0.0645(18) Uani d 1 . .
H H22 0.9406 0.4348 0.7943 0.077 Uiso calc 1 . .
C C23 0.8877(9) 0.3724(7) 0.9734(8) 0.092(3) Uani d 1 . .
H H23 0.9093 0.2880 0.9899 0.111 Uiso calc 1 . .
C C24 0.8373(8) 0.4077(8) 1.0644(7) 0.096(3) Uani d 1 . .
H H24 0.8224 0.3476 1.1435 0.115 Uiso calc 1 . .
C C25 0.8090(6) 0.5249(7) 1.0434(5) 0.0610(17) Uani d 1 . .
H H25 0.7746 0.5477 1.1077 0.073 Uiso calc 1 . .
C C26 0.8287(7) 0.6125(6) 0.9312(6) 0.0607(17) Uani d 1 . .
H H26 0.8090 0.6962 0.9169 0.073 Uiso calc 1 . .
C C31 0.9946(8) 0.6421(6) 0.5878(6) 0.0655(19) Uani d 1 . .
C C32 0.9745(8) 0.6873(7) 0.4735(6) 0.085(3) Uani d 1 . .
H H32 0.8941 0.7402 0.4523 0.103 Uiso calc 1 . .
C C33 1.0676(7) 0.6575(6) 0.3903(6) 0.0620(17) Uani d 1 . .
H H33 1.0528 0.6905 0.3115 0.074 Uiso calc 1 . .
C C34 1.1798(9) 0.5818(8) 0.4201(8) 0.083(2) Uani d 1 . .
H H34 1.2443 0.5592 0.3630 0.099 Uiso calc 1 . .
C C35 1.2017(9) 0.5373(9) 0.5316(10) 0.107(3) Uani d 1 . .
H H35 1.2822 0.4842 0.5519 0.129 Uiso calc 1 . .
C C36 1.1100(9) 0.5675(7) 0.6155(7) 0.075(2) Uani d 1 . .
H H36 1.1272 0.5362 0.6933 0.090 Uiso calc 1 . .
C C41 0.6864(7) 0.7089(9) 0.6613(6) 0.086(3) Uani d 1 . .
C C42 0.6194(8) 0.6194(9) 0.7552(6) 0.093(3) Uani d 1 . .
H H42 0.6486 0.5750 0.8292 0.112 Uiso calc 1 . .
C C43 0.5151(7) 0.5955(5) 0.7421(6) 0.0616(17) Uani d 1 . .
H H43 0.4690 0.5378 0.8071 0.074 Uiso calc 1 . .
C C44 0.4777(8) 0.6539(7) 0.6366(7) 0.083(2) Uani d 1 . .
H H44 0.4063 0.6355 0.6261 0.100 Uiso calc 1 . .
C C45 0.5405(8) 0.7400(7) 0.5435(7) 0.081(2) Uani d 1 . .
H H45 0.5126 0.7809 0.4690 0.097 Uiso calc 1 . .
C C46 0.6430(6) 0.7672(5) 0.5574(6) 0.0556(16) Uani d 1 . .
H H46 0.6847 0.8285 0.4925 0.067 Uiso calc 1 . .

loop_
_atom_site_aniso_label
_atom_site_aniso_U_11
_atom_site_aniso_U_22
_atom_site_aniso_U_33
_atom_site_aniso_U_12
_atom_site_aniso_U_13
_atom_site_aniso_U_23
Cl1 0.0527(9) 0.0458(8) 0.0506(8) -0.0172(7) 0.0130(7) -0.0296(7)
Si1 0.0450(10) 0.0424(8) 0.0452(9) -0.0159(7) 0.0061(7) -0.0220(7)
Si2 0.0582(11) 0.0421(8) 0.0419(8) -0.0235(7) 0.0095(8) -0.0221(7)
Si3 0.0575(11) 0.0487(9) 0.0430(9) -0.0291(8) 0.0118(8) -0.0230(7)
Cl11 0.0511(10) 0.0666(10) 0.0723(11) -0.0056(8) -0.0102(9) -0.0270(9)
Cl12 0.0564(10) 0.0571(9) 0.0481(8) -0.0197(7) 0.0004(7) -0.0293(7)
Cl21 0.0991(14) 0.0414(8) 0.0602(9) -0.0182(8) -0.0130(9) -0.0181(7)
Cl22 0.0682(11) 0.0702(10) 0.0466(8) -0.0387(8) 0.0182(8) -0.0303(8)
Cl31 0.0596(11) 0.0998(13) 0.0628(10) -0.0442(10) 0.0142(9) -0.0339(10)
Cl32 0.0963(13) 0.0469(8) 0.0570(9) -0.0342(8) -0.0016(9) -0.0246(7)
P1 0.043(2) 0.0337(13) 0.0424(15) -0.0116(11) -0.0035(12) -0.0166(11)
P1' 0.040(3) 0.0433(19) 0.047(2) -0.0137(16) 0.0031(16) -0.0279(16)
C21 0.084(5) 0.044(3) 0.047(3) -0.009(3) -0.006(3) -0.024(3)
C22 0.076(5) 0.061(4) 0.076(5) -0.018(4) -0.018(4) -0.039(4)
C23 0.111(7) 0.048(4) 0.096(6) -0.031(4) 0.007(6) -0.018(4)
C24 0.084(6) 0.068(5) 0.070(5) -0.013(4) 0.022(5) 0.001(4)
C25 0.049(4) 0.082(5) 0.044(4) -0.020(3) 0.005(3) -0.025(4)
C26 0.073(5) 0.049(3) 0.061(4) -0.020(3) 0.007(4) -0.030(3)
C31 0.090(6) 0.045(3) 0.053(4) -0.001(4) -0.009(4) -0.025(3)
C32 0.073(5) 0.092(6) 0.053(4) 0.010(4) 0.004(4) -0.025(4)
C33 0.063(5) 0.072(4) 0.060(4) -0.022(4) 0.005(4) -0.039(4)
C34 0.078(6) 0.078(5) 0.082(6) -0.027(5) 0.032(5) -0.046(5)
C35 0.050(5) 0.109(7) 0.122(9) -0.016(5) 0.003(6) -0.027(6)
C36 0.082(6) 0.079(5) 0.075(5) -0.033(4) -0.027(5) -0.023(4)
C41 0.051(5) 0.174(9) 0.051(4) -0.050(5) 0.013(4) -0.057(5)
C42 0.048(5) 0.166(9) 0.043(4) -0.013(5) -0.003(4) -0.035(5)
C43 0.057(4) 0.043(3) 0.064(4) -0.003(3) -0.008(4) -0.013(3)
C44 0.096(6) 0.086(5) 0.086(5) -0.058(5) -0.026(5) -0.021(5)
C45 0.068(5) 0.093(6) 0.062(4) -0.033(4) -0.028(4) 0.002(4)
C46 0.048(4) 0.049(3) 0.061(4) -0.017(3) 0.000(3) -0.017(3)

loop_
_atom_type_symbol
_atom_type_description
_atom_type_scat_dispersion_real
_atom_type_scat_dispersion_imag
_atom_type_scat_source
C C 0.0033 0.0016 'International Tables Vol C Tables 4.2.6.8 and 6.1.1.4'
H H 0.0000 0.0000 'International Tables Vol C Tables 4.2.6.8 and 6.1.1.4'
Cl Cl 0.1484 0.1585 'International Tables Vol C Tables 4.2.6.8 and 6.1.1.4'
P P 0.1023 0.0942 'International Tables Vol C Tables 4.2.6.8 and 6.1.1.4'
Si Si 0.0817 0.0704 'International Tables Vol C Tables 4.2.6.8 and 6.1.1.4'

loop_
_geom_angle_atom_site_label_1
_geom_angle_atom_site_label_2
_geom_angle_atom_site_label_3
_geom_angle_site_symmetry_1
_geom_angle_site_symmetry_3
_geom_angle
Cl11 Si1 Cl12 . . 102.03(10)
Cl11 Si1 Si3 . 2_675 109.96(10)
Cl12 Si1 Si3 . 2_675 106.62(8)
Cl11 Si1 Si2 . . 108.98(9)
Cl12 Si1 Si2 . . 107.43(9)
Si3 Si1 Si2 2_675 . 120.23(9)
Cl22 Si2 Cl21 . . 102.09(10)
Cl22 Si2 Si1 . . 108.46(8)
Cl21 Si2 Si1 . . 107.01(10)
Cl22 Si2 Si3 . . 108.85(10)
Cl21 Si2 Si3 . . 107.85(9)
Si1 Si2 Si3 . . 120.95(8)
Cl32 Si3 Cl31 . . 103.06(10)
Cl32 Si3 Si1 . 2_675 108.97(9)
Cl31 Si3 Si1 . 2_675 106.90(10)
Cl32 Si3 Si2 . . 109.48(10)
Cl31 Si3 Si2 . . 108.85(9)
Si1 Si3 Si2 2_675 . 118.47(8)
C1 P1 C41 . . 96.1(4)
C1 P1 C21 . . 111.0(4)
C41 P1 C21 . . 118.2(4)
C1 P1 C31 . . 106.1(4)
C41 P1 C31 . . 120.0(4)
C21 P1 C31 . . 104.4(3)
C11 C1 P1 . . 116.3(7)
C11 C1 H1A . . 108.2
P1 C1 H1A . . 108.2
C11 C1 H1B . . 108.2
P1 C1 H1B . . 108.2
H1A C1 H1B . . 107.4
C16 C11 C12 . . 116.8(9)
C16 C11 C1 . . 121.2(8)
C12 C11 C1 . . 121.8(9)
C13 C12 C11 . . 123.3(11)
C13 C12 H12 . . 118.4
C11 C12 H12 . . 118.4
C12 C13 C14 . . 115.7(11)
C12 C13 H13 . . 122.1
C14 C13 H13 . . 122.1
C15 C14 C13 . . 119.7(13)
C15 C14 H14 . . 120.2
C13 C14 H14 . . 120.2
C14 C15 C16 . . 123.5(11)
C14 C15 H15 . . 118.2
C16 C15 H15 . . 118.2
C15 C16 C11 . . 119.8(9)
C15 C16 H16 . . 120.1
C11 C16 H16 . . 120.1
C31 P1' C1' . . 104.2(5)
C31 P1' C11' . . 116.9(5)
C1' P1' C11' . . 110.9(5)
C31 P1' C21 . . 106.3(3)
C1' P1' C21 . . 97.5(5)
C11' P1' C21 . . 118.4(5)
C41 C1' P1' . . 111.7(7)
C41 C1' H1'1 . . 109.3
P1' C1' H1'1 . . 109.3
C41 C1' H1'2 . . 109.3
P1' C1' H1'2 . . 109.3
H1'1 C1' H1'2 . . 107.9
C12' C11' C16' . . 118.6(12)
C12' C11' P1' . . 121.3(9)
C16' C11' P1' . . 119.1(11)
C13' C12' C11' . . 121.6(12)
C13' C12' H12' . . 119.2
C11' C12' H12' . . 119.2
C14' C13' C12' . . 118.7(13)
C14' C13' H13' . . 120.7
C12' C13' H13' . . 120.7
C13' C14' C15' . . 120.8(14)
C13' C14' H14' . . 119.6
C15' C14' H14' . . 119.6
C16' C15' C14' . . 125.0(16)
C16' C15' H15' . . 117.5
C14' C15' H15' . . 117.5
C15' C16' C11' . . 113.0(16)
C15' C16' H16' . . 123.5
C11' C16' H16' . . 123.5
C22 C21 C26 . . 120.4(6)
C22 C21 P1 . . 113.9(5)
C26 C21 P1 . . 121.1(5)
C22 C21 P1' . . 124.7(5)
C26 C21 P1' . . 113.8(4)
C21 C22 C23 . . 118.4(7)
C21 C22 H22 . . 120.8
C23 C22 H22 . . 120.8
C24 C23 C22 . . 120.3(7)
C24 C23 H23 . . 119.8
C22 C23 H23 . . 119.8
C25 C24 C23 . . 120.7(7)
C25 C24 H24 . . 119.6
C23 C24 H24 . . 119.6
C24 C25 C26 . . 120.8(7)
C24 C25 H25 . . 119.6
C26 C25 H25 . . 119.6
C25 C26 C21 . . 119.4(6)
C25 C26 H26 . . 120.3
C21 C26 H26 . . 120.3
C36 C31 C32 . . 118.3(7)
C36 C31 P1' . . 106.8(6)
C32 C31 P1' . . 129.8(6)
C36 C31 P1 . . 128.4(6)
C32 C31 P1 . . 113.0(6)
C33 C32 C31 . . 121.2(7)
C33 C32 H32 . . 119.4
C31 C32 H32 . . 119.4
C34 C33 C32 . . 119.6(7)
C34 C33 H33 . . 120.2
C32 C33 H33 . . 120.2
C33 C34 C35 . . 119.9(8)
C33 C34 H34 . . 120.0
C35 C34 H34 . . 120.0
C34 C35 C36 . . 121.1(8)
C34 C35 H35 . . 119.4
C36 C35 H35 . . 119.4
C31 C36 C35 . . 119.8(8)
C31 C36 H36 . . 120.1
C35 C36 H36 . . 120.1
C46 C41 C42 . . 116.8(6)
C46 C41 C1' . . 106.8(8)
C42 C41 C1' . . 132.1(8)
C46 C41 P1 . . 129.7(5)
C42 C41 P1 . . 109.5(6)
C43 C42 C41 . . 121.6(7)
C43 C42 H42 . . 119.2
C41 C42 H42 . . 119.2
C44 C43 C42 . . 119.1(7)
C44 C43 H43 . . 120.4
C42 C43 H43 . . 120.4
C43 C44 C45 . . 121.0(7)
C43 C44 H44 . . 119.5
C45 C44 H44 . . 119.5
C46 C45 C44 . . 120.1(7)
C46 C45 H45 . . 120.0
C44 C45 H45 . . 120.0
C41 C46 C45 . . 121.3(6)
C41 C46 H46 . . 119.4
C45 C46 H46 . . 119.4

loop_
_geom_bond_atom_site_label_1
_geom_bond_atom_site_label_2
_geom_bond_site_symmetry_2
_geom_bond_distance
Si1 Cl11 . 2.083(2)
Si1 Cl12 . 2.084(2)
Si1 Si3 2_675 2.315(2)
Si1 Si2 . 2.324(2)
Si2 Cl22 . 2.074(2)
Si2 Cl21 . 2.080(2)
Si2 Si3 . 2.324(2)
Si3 Cl32 . 2.072(2)
Si3 Cl31 . 2.078(3)
Si3 Si1 2_675 2.315(2)
P1 C1 . 1.777(10)
P1 C41 . 1.787(8)
P1 C21 . 1.804(7)
P1 C31 . 1.898(7)
C1 C11 . 1.536(13)
C1 H1A . 0.9900
C1 H1B . 0.9900
C11 C16 . 1.393(13)
C11 C12 . 1.427(15)
C12 C13 . 1.370(18)
C12 H12 . 0.9500
C13 C14 . 1.46(2)
C13 H13 . 0.9500
C14 C15 . 1.339(19)
C14 H14 . 0.9500
C15 C16 . 1.369(15)
C15 H15 . 0.9500
C16 H16 . 0.9500
P1' C31 . 1.774(7)
P1' C1' . 1.829(13)
P1' C11' . 1.792(12)
P1' C21 . 1.883(7)
C1' C41 . 1.556(5)
C1' H1'1 . 0.9900
C1' H1'2 . 0.9900
C11' C12' . 1.368(17)
C11' C16' . 1.50(2)
C12' C13' . 1.368(19)
C12' H12' . 0.9500
C13' C14' . 1.35(2)
C13' H13' . 0.9500
C14' C15' . 1.36(2)
C14' H14' . 0.9500
C15' C16' . 1.34(2)
C15' H15' . 0.9500
C16' H16' . 0.9500
C21 C22 . 1.363(8)
C21 C26 . 1.390(8)
C22 C23 . 1.378(10)
C22 H22 . 0.9500
C23 C24 . 1.369(12)
C23 H23 . 0.9500
C24 C25 . 1.327(10)
C24 H24 . 0.9500
C25 C26 . 1.357(9)
C25 H25 . 0.9500
C26 H26 . 0.9500
C31 C36 . 1.352(10)
C31 C32 . 1.377(10)
C32 C33 . 1.363(9)
C32 H32 . 0.9500
C33 C34 . 1.335(11)
C33 H33 . 0.9500
C34 C35 . 1.352(12)
C34 H34 . 0.9500
C35 C36 . 1.365(12)
C35 H35 . 0.9500
C36 H36 . 0.9500
C41 C46 . 1.347(9)
C41 C42 . 1.417(11)
C42 C43 . 1.351(11)
C42 H42 . 0.9500
C43 C44 . 1.334(10)
C43 H43 . 0.9500
C44 C45 . 1.366(10)
C44 H44 . 0.9500
C45 C46 . 1.360(9)
C45 H45 . 0.9500
C46 H46 . 0.9500

loop_
_geom_torsion_atom_site_label_1
_geom_torsion_atom_site_label_2
_geom_torsion_atom_site_label_3
_geom_torsion_atom_site_label_4
_geom_torsion
C41 P1 C1 C11 -175.5(7)
C21 P1 C1 C11 61.1(8)
C31 P1 C1 C11 -51.8(8)
P1 C1 C11 C16 72.2(11)
P1 C1 C11 C12 -103.0(11)
C16 C11 C12 C13 12.5(17)
C1 C11 C12 C13 -172.1(11)
C11 C12 C13 C14 -12.5(18)
C12 C13 C14 C15 7.0(19)
C13 C14 C15 C16 -2(2)
C14 C15 C16 C11 1.6(18)
C12 C11 C16 C15 -6.4(15)
C1 C11 C16 C15 178.2(9)
C31 P1' C1' C41 54.0(9)
C11' P1' C1' C41 -179.4(7)
C21 P1' C1' C41 -55.0(8)
C31 P1' C11' C12' -11.1(12)
C1' P1' C11' C12' -130.4(11)
C21 P1' C11' C12' 118.2(10)
C31 P1' C11' C16' 157.2(11)
C1' P1' C11' C16' 37.9(13)
C21 P1' C11' C16' -73.6(13)
C16' C11' C12' C13' 14(2)
P1' C11' C12' C13' -177.9(10)
C11' C12' C13' C14' -3(2)
C12' C13' C14' C15' -4(2)
C13' C14' C15' C16' -1(3)
C14' C15' C16' C11' 12(3)
C12' C11' C16' C15' -18(2)
P1' C11' C16' C15' 173.8(12)
C1 P1 C21 C22 -169.6(6)
C41 P1 C21 C22 80.8(7)
C31 P1 C21 C22 -55.7(7)
C1 P1 C21 C26 34.5(8)
C41 P1 C21 C26 -75.1(7)
C31 P1 C21 C26 148.4(6)
C31 P1' C21 C22 9.7(8)
C1' P1' C21 C22 117.0(7)
C11' P1' C21 C22 -124.3(8)
C31 P1' C21 C26 177.5(6)
C1' P1' C21 C26 -75.2(6)
C11' P1' C21 C26 43.5(8)
C26 C21 C22 C23 -0.3(11)
P1 C21 C22 C23 -156.4(7)
P1' C21 C22 C23 166.7(7)
C21 C22 C23 C24 1.3(13)
C22 C23 C24 C25 -1.4(15)
C23 C24 C25 C26 0.4(14)
C24 C25 C26 C21 0.6(12)
C22 C21 C26 C25 -0.6(11)
P1 C21 C26 C25 153.8(6)
P1' C21 C26 C25 -169.0(6)
C1' P1' C31 C36 -173.7(6)
C11' P1' C31 C36 63.5(8)
C21 P1' C31 C36 -71.3(6)
C1' P1' C31 C32 32.7(10)
C11' P1' C31 C32 -90.1(10)
C21 P1' C31 C32 135.1(8)
C1 P1 C31 C36 106.9(7)
C41 P1 C31 C36 -145.9(7)
C21 P1 C31 C36 -10.5(8)
C1 P1 C31 C32 -79.6(7)
C41 P1 C31 C32 27.6(7)
C21 P1 C31 C32 163.0(6)
C36 C31 C32 C33 0.3(12)
P1' C31 C32 C33 151.5(7)
P1 C31 C32 C33 -173.9(6)
C31 C32 C33 C34 1.0(12)
C32 C33 C34 C35 -1.5(12)
C33 C34 C35 C36 0.7(13)
C32 C31 C36 C35 -1.2(12)
P1' C31 C36 C35 -158.4(7)
P1 C31 C36 C35 172.0(7)
C34 C35 C36 C31 0.7(13)
P1' C1' C41 C46 -126.9(8)
P1' C1' C41 C42 78.0(13)
C1 P1 C41 C46 72.7(9)
C21 P1 C41 C46 -169.4(7)
C31 P1 C41 C46 -39.8(10)
C1 P1 C41 C42 -131.0(7)
C21 P1 C41 C42 -13.2(8)
C31 P1 C41 C42 116.4(6)
C46 C41 C42 C43 -1.5(13)
C1' C41 C42 C43 151.7(10)
P1 C41 C42 C43 -161.2(7)
C41 C42 C43 C44 2.9(13)
C42 C43 C44 C45 -2.2(13)
C43 C44 C45 C46 0.1(14)
C42 C41 C46 C45 -0.7(12)
C1' C41 C46 C45 -160.2(8)
P1 C41 C46 C45 154.2(7)
C44 C45 C46 C41 1.4(13)

_cod_database_fobs_code 2020119
